data_7103164
loop_
_publ_author_name
'Piepenbrock, Marc-Oliver M'
'Lloyd, Gareth O'
'Clarke, Nigel'
'Steed, Jonathan W'

_publ_section_title
;
 Gelation is crucially dependent on functional group orientation and
 may be tuned by anion binding.
;
_journal_issue 23
_journal_name_full 'Chemical communications (Cambridge, England)'
_journal_page_first 2644
_journal_page_last 2646
_journal_paper_doi 10.1039/b804259d
_journal_year 2008
_chemical_formula_moiety 'C20 H26 N4 O2'
_chemical_formula_sum 'C20 H26 N4 O2'
_chemical_formula_weight 354.45
_chemical_name_systematic
;
?
;
_space_group_IT_number 4
_symmetry_cell_setting monoclinic
_symmetry_space_group_name_Hall 'P 2yb'
_symmetry_space_group_name_H-M 'P 1 21 1'
_atom_sites_solution_hydrogens geom
_atom_sites_solution_primary direct
_atom_sites_solution_secondary difmap
_audit_creation_method SHELXL-97
_cell_angle_alpha 90.00
_cell_angle_beta 107.849(5)
_cell_angle_gamma 90.00
_cell_formula_units_Z 2
_cell_length_a 12.1914(14)
_cell_length_b 4.6342(6)
_cell_length_c 17.341(2)
_cell_measurement_reflns_used 972
_cell_measurement_temperature 120(2)
_cell_measurement_theta_max 23.422
_cell_measurement_theta_min 2.435
_cell_volume 932.57(19)
_computing_cell_refinement Saint
_computing_data_collection Smart
_computing_data_reduction Saint
_computing_molecular_graphics Xseed
_computing_publication_material Xseed
_computing_structure_refinement 'SHELXL-97 (Sheldrick, 1997)'
_computing_structure_solution 'SHELXS-97 (Sheldrick, 1990)'
_diffrn_ambient_temperature 120(2)
_diffrn_measured_fraction_theta_full 0.999
_diffrn_measured_fraction_theta_max 0.989
_diffrn_measurement_device_type 6K
_diffrn_radiation_monochromator graphite
_diffrn_radiation_source 'fine-focus sealed tube'
_diffrn_radiation_type MoK\a
_diffrn_radiation_wavelength 0.71073
_diffrn_reflns_av_R_equivalents 0.2294
_diffrn_reflns_av_sigmaI/netI 0.2359
_diffrn_reflns_limit_h_max 16
_diffrn_reflns_limit_h_min -16
_diffrn_reflns_limit_k_max 6
_diffrn_reflns_limit_k_min -5
_diffrn_reflns_limit_l_max 22
_diffrn_reflns_limit_l_min -23
_diffrn_reflns_number 7921
_diffrn_reflns_theta_full 25.00
_diffrn_reflns_theta_max 28.24
_diffrn_reflns_theta_min 1.23
_diffrn_standards_number 0
_exptl_absorpt_coefficient_mu 0.084
_exptl_absorpt_correction_type none
_exptl_crystal_colour colourless
_exptl_crystal_density_diffrn 1.262
_exptl_crystal_density_method 'not measured'
_exptl_crystal_description needle
_exptl_crystal_F_000 380
_exptl_crystal_size_max 0.40
_exptl_crystal_size_mid 0.11
_exptl_crystal_size_min 0.10
_refine_diff_density_max 0.472
_refine_diff_density_min -0.377
_refine_diff_density_rms 0.103
_refine_ls_abs_structure_details 'Flack H D (1983), Acta Cryst. A39, 876-881'
_refine_ls_abs_structure_Flack 4(3)
_refine_ls_extinction_method none
_refine_ls_goodness_of_fit_ref 0.896
_refine_ls_hydrogen_treatment constr
_refine_ls_matrix_type full
_refine_ls_number_parameters 235
_refine_ls_number_reflns 4407
_refine_ls_number_restraints 1
_refine_ls_restrained_S_all 0.896
_refine_ls_R_factor_all 0.1602
_refine_ls_R_factor_gt 0.0972
_refine_ls_shift/su_max 0.001
_refine_ls_shift/su_mean 0.000
_refine_ls_structure_factor_coef Fsqd
_refine_ls_weighting_details 'calc w=1/[\s^2^(Fo^2^)+(0.1017P)^2^+0.0000P] where P=(Fo^2^+2Fc^2^)/3'
_refine_ls_weighting_scheme calc
_refine_ls_wR_factor_gt 0.2219
_refine_ls_wR_factor_ref 0.2549
_reflns_number_gt 2170
_reflns_number_total 4407
_reflns_threshold_expression >2sigma(I)
_cod_data_source_file b804259d.txt
_cod_data_source_block z:\xraydata\gareth\07srv312\work\xm
_cod_original_sg_symbol_H-M P21
_cod_database_code 7103164

loop_
_symmetry_equiv_pos_as_xyz
'x, y, z'
'-x, y+1/2, -z'

loop_
_atom_site_label
_atom_site_type_symbol
_atom_site_fract_x
_atom_site_fract_y
_atom_site_fract_z
_atom_site_U_iso_or_equiv
_atom_site_adp_type
_atom_site_occupancy
_atom_site_symmetry_multiplicity
_atom_site_calc_flag
_atom_site_refinement_flags
_atom_site_disorder_assembly
_atom_site_disorder_group
O1 O 0.3310(3) 0.7341(8) 0.9876(2) 0.0257(9) Uani 1 1 d . . .
O2 O 0.5828(4) 0.2218(8) 1.3136(2) 0.0285(9) Uani 1 1 d . . .
N3 N 0.4026(4) 0.3069(9) 1.0450(2) 0.0231(10) Uani 1 1 d . . .
H3 H 0.3973 0.1178 1.0407 0.028 Uiso 1 1 calc R . .
C4 C 0.5798(4) 0.4866(11) 1.3142(3) 0.0186(10) Uani 1 1 d . . .
N5 N 0.2727(4) 0.3178(10) 0.9184(2) 0.0231(9) Uani 1 1 d . . .
H5 H 0.2844 0.1308 0.9168 0.028 Uiso 1 1 calc R . .
N6 N 0.6437(4) 0.6497(10) 1.3755(2) 0.0253(10) Uani 1 1 d . . .
H6 H 0.6344 0.8382 1.3728 0.030 Uiso 1 1 calc R . .
N7 N 0.5071(4) 0.6404(10) 1.2525(2) 0.0228(10) Uani 1 1 d . . .
H7 H 0.5084 0.8300 1.2552 0.027 Uiso 1 1 calc R . .
C8 C 0.3348(4) 0.4716(12) 0.9845(3) 0.0200(11) Uani 1 1 d . . .
C9 C 0.1876(4) 0.4560(12) 0.8505(3) 0.0228(11) Uani 1 1 d . . .
H9 H 0.2116 0.6618 0.8492 0.027 Uiso 1 1 calc R . .
C10 C 0.7286(4) 0.5248(11) 1.4471(3) 0.0218(11) Uani 1 1 d . . .
H10 H 0.6965 0.3402 1.4609 0.026 Uiso 1 1 calc R . .
C11 C 0.7435(4) 0.7339(11) 1.5170(3) 0.0207(10) Uani 1 1 d . . .
C12 C 0.0681(5) 0.4575(12) 0.8584(3) 0.0237(12) Uani 1 1 d . . .
C13 C 0.4836(5) 0.4329(12) 1.1167(3) 0.0233(11) Uani 1 1 d . . .
H13A H 0.5155 0.6126 1.1013 0.028 Uiso 1 1 calc R . .
H13B H 0.5484 0.2970 1.1387 0.028 Uiso 1 1 calc R . .
C14 C 0.6464(5) 0.8095(12) 1.5399(3) 0.0255(12) Uani 1 1 d . . .
H14 H 0.5737 0.7260 1.5126 0.031 Uiso 1 1 calc R . .
C15 C 0.4278(4) 0.5016(12) 1.1827(3) 0.0242(11) Uani 1 1 d . . .
H15A H 0.3606 0.6294 1.1598 0.029 Uiso 1 1 calc R . .
H15B H 0.3995 0.3203 1.2001 0.029 Uiso 1 1 calc R . .
C16 C -0.0739(5) 0.3034(13) 0.9208(3) 0.0359(14) Uani 1 1 d . . .
H16 H -0.0943 0.1831 0.9586 0.043 Uiso 1 1 calc R . .
C17 C 0.0362(5) 0.2873(12) 0.9144(3) 0.0277(12) Uani 1 1 d . . .
H17 H 0.0907 0.1591 0.9485 0.033 Uiso 1 1 calc R . .
C18 C 0.8396(5) 0.4568(14) 1.4282(3) 0.0318(13) Uani 1 1 d . . .
H18A H 0.8235 0.3204 1.3829 0.048 Uiso 1 1 calc R . .
H18B H 0.8952 0.3710 1.4761 0.048 Uiso 1 1 calc R . .
H18C H 0.8717 0.6350 1.4136 0.048 Uiso 1 1 calc R . .
C19 C 0.6559(5) 1.0048(15) 1.6019(3) 0.0375(14) Uani 1 1 d . . .
H19 H 0.5893 1.0552 1.6164 0.045 Uiso 1 1 calc R . .
C20 C 0.1906(5) 0.3167(13) 0.7713(3) 0.0295(12) Uani 1 1 d . . .
H20A H 0.2696 0.3208 0.7683 0.044 Uiso 1 1 calc R . .
H20B H 0.1398 0.4237 0.7254 0.044 Uiso 1 1 calc R . .
H20C H 0.1643 0.1163 0.7694 0.044 Uiso 1 1 calc R . .
C21 C 0.8486(5) 0.8527(12) 1.5602(3) 0.0282(12) Uani 1 1 d . . .
H21 H 0.9160 0.7977 1.5473 0.034 Uiso 1 1 calc R . .
C22 C -0.0154(5) 0.6386(13) 0.8092(3) 0.0340(13) Uani 1 1 d . . .
H22 H 0.0035 0.7536 0.7698 0.041 Uiso 1 1 calc R . .
C23 C 0.8577(6) 1.0517(14) 1.6222(3) 0.0367(15) Uani 1 1 d . . .
H23 H 0.9302 1.1349 1.6501 0.044 Uiso 1 1 calc R . .
C24 C 0.7605(6) 1.1273(14) 1.6429(3) 0.0373(14) Uani 1 1 d . . .
H24 H 0.7659 1.2626 1.6850 0.045 Uiso 1 1 calc R . .
C25 C -0.1536(5) 0.4877(14) 0.8742(4) 0.0359(14) Uani 1 1 d . . .
H25 H -0.2278 0.5019 0.8810 0.043 Uiso 1 1 calc R . .
C26 C -0.1257(5) 0.6558(13) 0.8162(4) 0.0342(14) Uani 1 1 d . . .
H26 H -0.1814 0.7805 0.7818 0.041 Uiso 1 1 calc R . .

loop_
_atom_site_aniso_label
_atom_site_aniso_U_11
_atom_site_aniso_U_22
_atom_site_aniso_U_33
_atom_site_aniso_U_23
_atom_site_aniso_U_13
_atom_site_aniso_U_12
O1 0.031(2) 0.027(2) 0.0181(18) -0.0020(15) 0.0064(16) -0.0001(15)
O2 0.039(2) 0.025(2) 0.0210(19) 0.0003(15) 0.0082(17) 0.0031(16)
N3 0.028(2) 0.024(2) 0.018(2) -0.0022(18) 0.0072(18) -0.0016(19)
C4 0.024(3) 0.022(3) 0.013(2) -0.001(2) 0.012(2) -0.003(2)
N5 0.026(2) 0.026(2) 0.0153(19) -0.0018(18) 0.0030(17) 0.0005(19)
N6 0.036(3) 0.027(2) 0.015(2) 0.0010(17) 0.0092(19) 0.004(2)
N7 0.029(2) 0.024(2) 0.016(2) 0.0009(17) 0.0066(18) 0.0022(18)
C8 0.018(2) 0.031(3) 0.016(2) -0.001(2) 0.012(2) -0.002(2)
C9 0.027(3) 0.030(3) 0.011(2) -0.001(2) 0.006(2) 0.000(2)
C10 0.027(3) 0.027(3) 0.013(2) 0.0072(19) 0.009(2) 0.001(2)
C11 0.025(3) 0.027(3) 0.011(2) 0.0046(19) 0.006(2) -0.004(2)
C12 0.034(3) 0.027(3) 0.0088(19) -0.0045(19) 0.004(2) -0.004(2)
C13 0.027(3) 0.030(3) 0.014(2) -0.003(2) 0.007(2) -0.007(2)
C14 0.026(3) 0.038(3) 0.013(2) 0.001(2) 0.008(2) -0.001(2)
C15 0.025(3) 0.030(3) 0.019(2) -0.004(2) 0.009(2) 0.000(2)
C16 0.043(4) 0.040(4) 0.031(3) 0.001(3) 0.021(3) -0.008(3)
C17 0.035(3) 0.035(3) 0.015(2) 0.004(2) 0.011(2) 0.001(2)
C18 0.031(3) 0.048(4) 0.022(3) 0.009(3) 0.016(2) 0.010(3)
C19 0.039(4) 0.060(4) 0.022(3) 0.002(3) 0.021(3) 0.006(3)
C20 0.028(3) 0.051(4) 0.014(2) 0.000(2) 0.013(2) 0.001(3)
C21 0.022(3) 0.040(3) 0.024(3) 0.003(2) 0.009(2) -0.003(2)
C22 0.033(3) 0.047(4) 0.020(3) 0.005(2) 0.006(2) -0.001(3)
C23 0.040(3) 0.046(4) 0.020(3) 0.002(2) 0.001(3) -0.013(3)
C24 0.052(4) 0.043(4) 0.017(2) 0.000(2) 0.010(3) -0.003(3)
C25 0.034(3) 0.043(4) 0.034(3) -0.012(3) 0.016(3) -0.004(3)
C26 0.032(3) 0.038(4) 0.030(3) 0.003(2) 0.006(3) 0.002(3)

loop_
_atom_type_symbol
_atom_type_description
_atom_type_scat_dispersion_real
_atom_type_scat_dispersion_imag
_atom_type_scat_source
C C 0.0033 0.0016 'International Tables Vol C Tables 4.2.6.8 and 6.1.1.4'
H H 0.0000 0.0000 'International Tables Vol C Tables 4.2.6.8 and 6.1.1.4'
N N 0.0061 0.0033 'International Tables Vol C Tables 4.2.6.8 and 6.1.1.4'
O O 0.0106 0.0060 'International Tables Vol C Tables 4.2.6.8 and 6.1.1.4'

loop_
_geom_angle_atom_site_label_1
_geom_angle_atom_site_label_2
_geom_angle_atom_site_label_3
_geom_angle
_geom_angle_site_symmetry_1
_geom_angle_site_symmetry_3
_geom_angle_publ_flag
C8 N3 C13 122.0(5) . . ?
C8 N3 H3 119.0 . . ?
C13 N3 H3 119.0 . . ?
O2 C4 N6 123.9(5) . . ?
O2 C4 N7 122.0(5) . . ?
N6 C4 N7 114.0(4) . . ?
C8 N5 C9 121.6(5) . . ?
C8 N5 H5 119.2 . . ?
C9 N5 H5 119.2 . . ?
C4 N6 C10 122.3(4) . . ?
C4 N6 H6 118.8 . . ?
C10 N6 H6 118.8 . . ?
C4 N7 C15 122.1(4) . . ?
C4 N7 H7 119.0 . . ?
C15 N7 H7 119.0 . . ?
O1 C8 N3 123.4(5) . . ?
O1 C8 N5 122.6(5) . . ?
N3 C8 N5 113.9(5) . . ?
N5 C9 C12 113.4(4) . . ?
N5 C9 C20 109.5(4) . . ?
C12 C9 C20 112.0(4) . . ?
N5 C9 H9 107.2 . . ?
C12 C9 H9 107.2 . . ?
C20 C9 H9 107.2 . . ?
N6 C10 C18 110.1(4) . . ?
N6 C10 C11 107.7(4) . . ?
C18 C10 C11 114.1(5) . . ?
N6 C10 H10 108.3 . . ?
C18 C10 H10 108.3 . . ?
C11 C10 H10 108.3 . . ?
C21 C11 C14 118.0(5) . . ?
C21 C11 C10 123.3(5) . . ?
C14 C11 C10 118.7(4) . . ?
C22 C12 C17 117.4(5) . . ?
C22 C12 C9 119.6(5) . . ?
C17 C12 C9 123.0(5) . . ?
N3 C13 C15 112.4(4) . . ?
N3 C13 H13A 109.1 . . ?
C15 C13 H13A 109.1 . . ?
N3 C13 H13B 109.1 . . ?
C15 C13 H13B 109.1 . . ?
H13A C13 H13B 107.9 . . ?
C19 C14 C11 120.4(5) . . ?
C19 C14 H14 119.8 . . ?
C11 C14 H14 119.8 . . ?
N7 C15 C13 112.4(4) . . ?
N7 C15 H15A 109.1 . . ?
C13 C15 H15A 109.1 . . ?
N7 C15 H15B 109.1 . . ?
C13 C15 H15B 109.1 . . ?
H15A C15 H15B 107.9 . . ?
C25 C16 C17 121.4(6) . . ?
C25 C16 H16 119.3 . . ?
C17 C16 H16 119.3 . . ?
C16 C17 C12 120.6(5) . . ?
C16 C17 H17 119.7 . . ?
C12 C17 H17 119.7 . . ?
C10 C18 H18A 109.5 . . ?
C10 C18 H18B 109.5 . . ?
H18A C18 H18B 109.5 . . ?
C10 C18 H18C 109.5 . . ?
H18A C18 H18C 109.5 . . ?
H18B C18 H18C 109.5 . . ?
C24 C19 C14 121.0(6) . . ?
C24 C19 H19 119.5 . . ?
C14 C19 H19 119.5 . . ?
C9 C20 H20A 109.5 . . ?
C9 C20 H20B 109.5 . . ?
H20A C20 H20B 109.5 . . ?
C9 C20 H20C 109.5 . . ?
H20A C20 H20C 109.5 . . ?
H20B C20 H20C 109.5 . . ?
C11 C21 C23 121.4(5) . . ?
C11 C21 H21 119.3 . . ?
C23 C21 H21 119.3 . . ?
C26 C22 C12 121.8(6) . . ?
C26 C22 H22 119.1 . . ?
C12 C22 H22 119.1 . . ?
C24 C23 C21 119.7(5) . . ?
C24 C23 H23 120.1 . . ?
C21 C23 H23 120.1 . . ?
C19 C24 C23 119.5(6) . . ?
C19 C24 H24 120.3 . . ?
C23 C24 H24 120.3 . . ?
C16 C25 C26 119.5(6) . . ?
C16 C25 H25 120.3 . . ?
C26 C25 H25 120.3 . . ?
C22 C26 C25 119.2(6) . . ?
C22 C26 H26 120.4 . . ?
C25 C26 H26 120.4 . . ?

loop_
_geom_bond_atom_site_label_1
_geom_bond_atom_site_label_2
_geom_bond_distance
_geom_bond_site_symmetry_2
_geom_bond_publ_flag
O1 C8 1.219(6) . ?
O2 C4 1.228(6) . ?
N3 C8 1.354(6) . ?
N3 C13 1.453(6) . ?
N3 H3 0.8800 . ?
C4 N6 1.342(7) . ?
C4 N7 1.362(6) . ?
N5 C8 1.365(6) . ?
N5 C9 1.458(6) . ?
N5 H5 0.8800 . ?
N6 C10 1.469(6) . ?
N6 H6 0.8800 . ?
N7 C15 1.448(6) . ?
N7 H7 0.8800 . ?
C9 C12 1.505(7) . ?
C9 C20 1.528(7) . ?
C9 H9 1.0000 . ?
C10 C18 1.519(7) . ?
C10 C11 1.519(7) . ?
C10 H10 1.0000 . ?
C11 C21 1.385(7) . ?
C11 C14 1.403(8) . ?
C12 C22 1.392(8) . ?
C12 C17 1.396(7) . ?
C13 C15 1.533(7) . ?
C13 H13A 0.9900 . ?
C13 H13B 0.9900 . ?
C14 C19 1.383(8) . ?
C14 H14 0.9500 . ?
C15 H15A 0.9900 . ?
C15 H15B 0.9900 . ?
C16 C25 1.359(9) . ?
C16 C17 1.383(9) . ?
C16 H16 0.9500 . ?
C17 H17 0.9500 . ?
C18 H18A 0.9800 . ?
C18 H18B 0.9800 . ?
C18 H18C 0.9800 . ?
C19 C24 1.378(9) . ?
C19 H19 0.9500 . ?
C20 H20A 0.9800 . ?
C20 H20B 0.9800 . ?
C20 H20C 0.9800 . ?
C21 C23 1.395(8) . ?
C21 H21 0.9500 . ?
C22 C26 1.388(9) . ?
C22 H22 0.9500 . ?
C23 C24 1.384(9) . ?
C23 H23 0.9500 . ?
C24 H24 0.9500 . ?
C25 C26 1.395(9) . ?
C25 H25 0.9500 . ?
C26 H26 0.9500 . ?

loop_
_geom_torsion_atom_site_label_1
_geom_torsion_atom_site_label_2
_geom_torsion_atom_site_label_3
_geom_torsion_atom_site_label_4
_geom_torsion
_geom_torsion_site_symmetry_1
_geom_torsion_site_symmetry_2
_geom_torsion_site_symmetry_3
_geom_torsion_site_symmetry_4
_geom_torsion_publ_flag
O2 C4 N6 C10 3.1(8) . . . . ?
N7 C4 N6 C10 -179.0(4) . . . . ?
O2 C4 N7 C15 0.7(8) . . . . ?
N6 C4 N7 C15 -177.3(4) . . . . ?
C13 N3 C8 O1 -4.8(7) . . . . ?
C13 N3 C8 N5 173.6(5) . . . . ?
C9 N5 C8 O1 -7.1(7) . . . . ?
C9 N5 C8 N3 174.5(4) . . . . ?
C8 N5 C9 C12 -91.1(6) . . . . ?
C8 N5 C9 C20 142.9(5) . . . . ?
C4 N6 C10 C18 80.4(6) . . . . ?
C4 N6 C10 C11 -154.7(5) . . . . ?
N6 C10 C11 C21 -122.6(5) . . . . ?
C18 C10 C11 C21 -0.1(7) . . . . ?
N6 C10 C11 C14 58.0(6) . . . . ?
C18 C10 C11 C14 -179.5(4) . . . . ?
N5 C9 C12 C22 164.8(5) . . . . ?
C20 C9 C12 C22 -70.7(7) . . . . ?
N5 C9 C12 C17 -14.2(7) . . . . ?
C20 C9 C12 C17 110.4(6) . . . . ?
C8 N3 C13 C15 86.6(6) . . . . ?
C21 C11 C14 C19 2.2(7) . . . . ?
C10 C11 C14 C19 -178.3(5) . . . . ?
C4 N7 C15 C13 -85.9(6) . . . . ?
N3 C13 C15 N7 -177.1(5) . . . . ?
C25 C16 C17 C12 -1.1(9) . . . . ?
C22 C12 C17 C16 -0.9(8) . . . . ?
C9 C12 C17 C16 178.1(5) . . . . ?
C11 C14 C19 C24 -0.5(9) . . . . ?
C14 C11 C21 C23 -2.8(8) . . . . ?
C10 C11 C21 C23 177.8(5) . . . . ?
C17 C12 C22 C26 1.4(8) . . . . ?
C9 C12 C22 C26 -177.7(5) . . . . ?
C11 C21 C23 C24 1.7(8) . . . . ?
C14 C19 C24 C23 -0.6(9) . . . . ?
C21 C23 C24 C19 0.0(9) . . . . ?
C17 C16 C25 C26 2.7(9) . . . . ?
C12 C22 C26 C25 0.2(9) . . . . ?
C16 C25 C26 C22 -2.2(9) . . . . ?

loop_
_cod_related_entry_id
_cod_related_entry_database
_cod_related_entry_code
1 ChemSpider 24747115
